data_1572931
loop_
_publ_author_name
'Du, Baoyun'
'Wu, Yuliang'
'Wang, Xingdong'
'Tian, Hongkun'
'Shao, Shiyang'
'Wang, Lixiang'

_publ_section_title
;
 Multi-resonance emitters with room-temperature phosphorescence in
 amorphous state and excited by visible light.
;
_journal_issue 46
_journal_name_full 'Chemical science'
_journal_page_first 19432
_journal_page_last 19442
_journal_paper_doi 10.1039/d4sc05383d
_journal_volume 15
_journal_year 2024
_chemical_formula_sum 'C22 H11 B S4'
_chemical_formula_weight 414.36
_space_group_crystal_system monoclinic
_space_group_IT_number 14
_space_group_name_Hall '-P 2yn'
_space_group_name_H-M_alt 'P 1 21/n 1'
_atom_sites_solution_hydrogens geom
_audit_creation_method SHELXL-2017/1
_audit_update_record
;
2023-02-02 deposited with the CCDC.	2024-10-21 downloaded from the CCDC.
;
_cell_angle_alpha 90
_cell_angle_beta 102.031(3)
_cell_angle_gamma 90
_cell_formula_units_Z 4
_cell_length_a 15.8412(18)
_cell_length_b 3.9132(4)
_cell_length_c 28.452(3)
_cell_measurement_reflns_used 2891
_cell_measurement_temperature 293(2)
_cell_measurement_theta_max 24.67
_cell_measurement_theta_min 1.37
_cell_volume 1725.0(3)
_computing_cell_refinement 'Bruker SMART'
_computing_data_collection 'Bruker SMART'
_computing_data_reduction 'Bruker SAINT'
_computing_molecular_graphics 'Bruker SHELXTL'
_computing_publication_material 'Bruker SHELXTL'
_computing_structure_refinement 'SHELXL-2017/1 (Sheldrick, 2017)'
_computing_structure_solution 'SHELXL-2017/1 (Sheldrick, 2017)'
_diffrn_ambient_temperature 293(2)
_diffrn_measured_fraction_theta_full 0.981
_diffrn_measured_fraction_theta_max 0.981
_diffrn_measurement_device_type 'Bruker APEX CCD area detector'
_diffrn_measurement_method 'phi and omega scans'
_diffrn_radiation_type MoK\a
_diffrn_radiation_wavelength 0.71073
_diffrn_reflns_av_R_equivalents 0.0456
_diffrn_reflns_av_unetI/netI 0.0288
_diffrn_reflns_Laue_measured_fraction_full 0.981
_diffrn_reflns_Laue_measured_fraction_max 0.981
_diffrn_reflns_limit_h_max 18
_diffrn_reflns_limit_h_min -18
_diffrn_reflns_limit_k_max 4
_diffrn_reflns_limit_k_min -4
_diffrn_reflns_limit_l_max 33
_diffrn_reflns_limit_l_min -33
_diffrn_reflns_number 18495
_diffrn_reflns_point_group_measured_fraction_full 0.981
_diffrn_reflns_point_group_measured_fraction_max 0.981
_diffrn_reflns_theta_full 24.670
_diffrn_reflns_theta_max 24.670
_diffrn_reflns_theta_min 1.365
_exptl_absorpt_coefficient_mu 0.555
_exptl_absorpt_correction_T_max 0.9362
_exptl_absorpt_correction_T_min 0.8921
_exptl_absorpt_correction_type multi-scan
_exptl_absorpt_process_details SADABS
_exptl_crystal_colour colorless
_exptl_crystal_density_diffrn 1.596
_exptl_crystal_description block
_exptl_crystal_F_000 848
_exptl_crystal_size_max 0.210
_exptl_crystal_size_mid 0.190
_exptl_crystal_size_min 0.120
_refine_diff_density_max 2.529
_refine_diff_density_min -0.751
_refine_diff_density_rms 0.159
_refine_ls_extinction_method none
_refine_ls_goodness_of_fit_ref 1.105
_refine_ls_hydrogen_treatment constr
_refine_ls_matrix_type full
_refine_ls_number_parameters 244
_refine_ls_number_reflns 2891
_refine_ls_number_restraints 0
_refine_ls_restrained_S_all 1.105
_refine_ls_R_factor_all 0.1050
_refine_ls_R_factor_gt 0.0969
_refine_ls_shift/su_max 0.000
_refine_ls_shift/su_mean 0.000
_refine_ls_structure_factor_coef Fsqd
_refine_ls_weighting_details 'w=1/[\s^2^(Fo^2^)+(0.1479P)^2^+14.0448P] where P=(Fo^2^+2Fc^2^)/3'
_refine_ls_weighting_scheme calc
_refine_ls_wR_factor_gt 0.2766
_refine_ls_wR_factor_ref 0.2846
_reflns_Friedel_coverage 0.000
_reflns_number_gt 2540
_reflns_number_total 2891
_reflns_threshold_expression 'I > 2\s(I)'
_cod_data_source_file d4sc05383d4.cif
_cod_data_source_block D6
_cod_depositor_comments 'Adding full bibliography for 1572931--1572936.cif.'
_cod_original_sg_symbol_H-M 'P 21/n'
_cod_database_code 1572931
_shelx_shelxl_version_number 2017/1
_shelx_space_group_comment
;
The symmetry employed for this shelxl refinement is uniquely defined
by the following loop, which should always be used as a source of
symmetry information in preference to the above space-group names.
They are only intended as comments.
;
_shelx_estimated_absorpt_t_min 0.892
_shelx_estimated_absorpt_t_max 0.936

loop_
_space_group_symop_operation_xyz
'x, y, z'
'-x+1/2, y+1/2, -z+1/2'
'-x, -y, -z'
'x-1/2, -y-1/2, z-1/2'

loop_
_atom_site_label
_atom_site_type_symbol
_atom_site_fract_x
_atom_site_fract_y
_atom_site_fract_z
_atom_site_U_iso_or_equiv
_atom_site_adp_type
_atom_site_occupancy
_atom_site_site_symmetry_order
_atom_site_calc_flag
_atom_site_refinement_flags_posn
_atom_site_refinement_flags_adp
_atom_site_refinement_flags_occupancy
_atom_site_disorder_assembly
_atom_site_disorder_group
S1 S 0.89630(10) 0.6518(5) 0.02934(6) 0.0319(5) Uani 1 1 d . . . . .
S2 S 0.98946(11) 0.4152(5) 0.13327(6) 0.0357(5) Uani 1 1 d . . . . .
S3 S 0.79549(14) 0.0031(5) 0.20058(7) 0.0384(6) Uani 1 1 d . . . . .
S4 S 0.63040(11) 0.4007(6) 0.01359(7) 0.0415(6) Uani 1 1 d . . . . .
B1 B 0.8038(5) 0.3336(19) 0.0967(3) 0.0288(16) Uani 1 1 d . . . . .
C1 C 0.8054(4) 0.4905(16) 0.0475(2) 0.0253(14) Uani 1 1 d . . . . .
C2 C 0.7340(4) 0.5268(18) 0.0108(3) 0.0309(15) Uani 1 1 d . . . . .
C3 C 0.7508(4) 0.6872(18) -0.0317(2) 0.0300(15) Uani 1 1 d . . . . .
C4 C 0.6932(5) 0.766(2) -0.0751(3) 0.0416(18) Uani 1 1 d . . . . .
H4A H 0.635222 0.706528 -0.079622 0.050 Uiso 1 1 calc R U . . .
C5 C 0.7238(6) 0.931(2) -0.1108(3) 0.0441(19) Uani 1 1 d . . . . .
H5A H 0.685460 0.989904 -0.139087 0.053 Uiso 1 1 calc R U . . .
C6 C 0.8109(5) 1.0133(18) -0.1055(3) 0.0377(17) Uani 1 1 d . . . . .
H6A H 0.830472 1.117584 -0.130642 0.045 Uiso 1 1 calc R U . . .
C7 C 0.8682(5) 0.940(2) -0.0631(2) 0.0353(17) Uani 1 1 d . . . . .
H7A H 0.926133 0.999807 -0.058910 0.042 Uiso 1 1 calc R U . . .
C8 C 0.8373(4) 0.7732(18) -0.0265(2) 0.0285(14) Uani 1 1 d . . . . .
C9 C 0.7171(5) 0.2075(18) 0.1062(3) 0.0345(16) Uani 1 1 d . . . . .
C10 C 0.6385(5) 0.2302(19) 0.0719(3) 0.0378(17) Uani 1 1 d . . . . .
C11 C 0.5598(6) 0.124(2) 0.0802(4) 0.053(2) Uani 1 1 d . . . . .
H11A H 0.509698 0.143083 0.056586 0.063 Uiso 1 1 calc R U . . .
C12 C 0.5581(6) -0.014(2) 0.1256(4) 0.054(2) Uani 1 1 d . . . . .
H12A H 0.506219 -0.094904 0.131612 0.065 Uiso 1 1 calc R U . . .
C13 C 0.6312(5) -0.032(2) 0.1613(3) 0.0422(19) Uani 1 1 d . . . . .
H13A H 0.628386 -0.114214 0.191587 0.051 Uiso 1 1 calc R U . . .
C14 C 0.7092(5) 0.074(2) 0.1516(3) 0.0404(18) Uani 1 1 d . . . . .
C15 C 0.8855(4) 0.2899(18) 0.1373(2) 0.0303(15) Uani 1 1 d . . . . .
C16 C 0.8849(5) 0.1505(18) 0.1817(3) 0.0343(16) Uani 1 1 d . . . . .
C17 C 0.9686(5) 0.1397(19) 0.2130(3) 0.0391(17) Uani 1 1 d . . . . .
C18 C 0.9930(6) 0.009(2) 0.2605(3) 0.047(2) Uani 1 1 d . . . . .
H18A H 0.951491 -0.089506 0.274999 0.057 Uiso 1 1 calc R U . . .
C19 C 1.0746(7) 0.026(3) 0.2844(3) 0.063(3) Uani 1 1 d . . . . .
H19A H 1.088883 -0.051243 0.315960 0.076 Uiso 1 1 calc R U . . .
C20 C 1.1403(7) 0.160(3) 0.2622(3) 0.063(3) Uani 1 1 d . . . . .
H20A H 1.197361 0.166080 0.278852 0.075 Uiso 1 1 calc R U . . .
C21 C 1.1181(6) 0.280(2) 0.2157(3) 0.052(2) Uani 1 1 d . . . . .
H21A H 1.160268 0.366755 0.200697 0.062 Uiso 1 1 calc R U . . .
C22 C 1.0323(5) 0.270(2) 0.1914(2) 0.0393(17) Uani 1 1 d . . . . .

loop_
_atom_site_aniso_label
_atom_site_aniso_U_11
_atom_site_aniso_U_22
_atom_site_aniso_U_33
_atom_site_aniso_U_23
_atom_site_aniso_U_13
_atom_site_aniso_U_12
S1 0.0283(9) 0.0389(10) 0.0298(9) 0.0026(7) 0.0090(7) -0.0055(7)
S2 0.0313(9) 0.0510(11) 0.0246(9) 0.0001(8) 0.0055(7) -0.0010(8)
S3 0.0536(12) 0.0324(10) 0.0363(10) 0.0079(7) 0.0254(9) 0.0041(8)
S4 0.0247(9) 0.0518(12) 0.0482(11) 0.0054(9) 0.0080(8) -0.0079(8)
B1 0.038(4) 0.020(3) 0.033(4) -0.006(3) 0.017(3) 0.000(3)
C1 0.025(3) 0.022(3) 0.031(3) 0.001(3) 0.009(3) -0.001(2)
C2 0.028(3) 0.034(4) 0.032(4) -0.005(3) 0.009(3) -0.001(3)
C3 0.033(3) 0.028(3) 0.029(3) -0.004(3) 0.007(3) 0.002(3)
C4 0.044(4) 0.045(4) 0.034(4) -0.006(3) 0.003(3) -0.004(4)
C5 0.055(5) 0.047(4) 0.027(4) 0.001(3) 0.001(3) 0.000(4)
C6 0.057(5) 0.033(4) 0.026(3) 0.002(3) 0.017(3) -0.004(3)
C7 0.035(4) 0.045(4) 0.030(4) -0.009(3) 0.014(3) -0.016(3)
C8 0.035(3) 0.028(3) 0.025(3) 0.000(3) 0.011(3) 0.004(3)
C9 0.043(4) 0.026(3) 0.041(4) -0.001(3) 0.024(3) 0.001(3)
C10 0.036(4) 0.030(4) 0.052(4) -0.005(3) 0.021(3) -0.001(3)
C11 0.041(4) 0.042(5) 0.080(6) 0.001(4) 0.025(4) -0.006(4)
C12 0.048(5) 0.045(5) 0.082(7) 0.008(4) 0.043(5) -0.003(4)
C13 0.042(4) 0.038(4) 0.056(5) 0.010(4) 0.033(4) 0.001(3)
C14 0.049(4) 0.033(4) 0.046(4) 0.003(3) 0.026(4) 0.001(3)
C15 0.039(4) 0.027(3) 0.029(3) 0.002(3) 0.016(3) 0.001(3)
C16 0.049(4) 0.025(3) 0.034(4) 0.001(3) 0.017(3) 0.010(3)
C17 0.058(5) 0.030(4) 0.031(4) 0.001(3) 0.012(3) 0.013(3)
C18 0.073(6) 0.044(5) 0.029(4) 0.002(3) 0.021(4) 0.018(4)
C19 0.088(7) 0.064(6) 0.028(4) -0.005(4) -0.011(5) 0.034(5)
C20 0.062(6) 0.069(7) 0.049(5) -0.012(5) -0.007(4) 0.012(5)
C21 0.054(5) 0.058(5) 0.041(4) -0.011(4) 0.002(4) 0.013(4)
C22 0.049(4) 0.041(4) 0.027(4) -0.009(3) 0.006(3) 0.009(4)

loop_
_atom_type_symbol
_atom_type_description
_atom_type_scat_dispersion_real
_atom_type_scat_dispersion_imag
_atom_type_scat_source
C C 0.0033 0.0016 'International Tables Vol C Tables 4.2.6.8 and 6.1.1.4'
H H 0.0000 0.0000 'International Tables Vol C Tables 4.2.6.8 and 6.1.1.4'
B B 0.0013 0.0007 'International Tables Vol C Tables 4.2.6.8 and 6.1.1.4'
S S 0.1246 0.1234 'International Tables Vol C Tables 4.2.6.8 and 6.1.1.4'

loop_
_geom_angle_atom_site_label_1
_geom_angle_atom_site_label_2
_geom_angle_atom_site_label_3
_geom_angle
_geom_angle_site_symmetry_1
_geom_angle_site_symmetry_3
_geom_angle_publ_flag
C8 S1 C1 92.9(3) . . ?
C15 S2 C22 91.8(3) . . ?
C16 S3 C14 104.8(4) . . ?
C2 S4 C10 105.4(3) . . ?
C1 B1 C9 118.4(6) . . ?
C1 B1 C15 123.6(6) . . ?
C9 B1 C15 118.0(6) . . ?
C2 C1 B1 124.4(6) . . ?
C2 C1 S1 109.6(5) . . ?
B1 C1 S1 125.9(5) . . ?
C1 C2 C3 114.6(6) . . ?
C1 C2 S4 125.0(5) . . ?
C3 C2 S4 120.5(5) . . ?
C8 C3 C4 118.9(6) . . ?
C8 C3 C2 111.7(6) . . ?
C4 C3 C2 129.4(7) . . ?
C5 C4 C3 119.2(7) . . ?
C5 C4 H4A 120.4 . . ?
C3 C4 H4A 120.4 . . ?
C4 C5 C6 121.5(7) . . ?
C4 C5 H5A 119.3 . . ?
C6 C5 H5A 119.3 . . ?
C7 C6 C5 120.1(7) . . ?
C7 C6 H6A 119.9 . . ?
C5 C6 H6A 119.9 . . ?
C6 C7 C8 118.6(7) . . ?
C6 C7 H7A 120.7 . . ?
C8 C7 H7A 120.7 . . ?
C3 C8 C7 121.7(6) . . ?
C3 C8 S1 111.2(5) . . ?
C7 C8 S1 127.1(5) . . ?
C10 C9 C14 114.6(7) . . ?
C10 C9 B1 123.3(6) . . ?
C14 C9 B1 122.0(7) . . ?
C11 C10 C9 124.1(8) . . ?
C11 C10 S4 112.5(7) . . ?
C9 C10 S4 123.5(5) . . ?
C10 C11 C12 117.6(9) . . ?
C10 C11 H11A 121.2 . . ?
C12 C11 H11A 121.2 . . ?
C13 C12 C11 121.7(8) . . ?
C13 C12 H12A 119.2 . . ?
C11 C12 H12A 119.2 . . ?
C12 C13 C14 119.1(8) . . ?
C12 C13 H13A 120.5 . . ?
C14 C13 H13A 120.4 . . ?
C13 C14 C9 122.9(8) . . ?
C13 C14 S3 111.9(6) . . ?
C9 C14 S3 125.2(6) . . ?
C16 C15 B1 124.2(6) . . ?
C16 C15 S2 111.0(5) . . ?
B1 C15 S2 124.8(5) . . ?
C15 C16 C17 113.5(7) . . ?
C15 C16 S3 125.7(6) . . ?
C17 C16 S3 120.8(5) . . ?
C22 C17 C18 118.4(8) . . ?
C22 C17 C16 112.3(6) . . ?
C18 C17 C16 129.3(8) . . ?
C19 C18 C17 120.7(9) . . ?
C19 C18 H18A 119.6 . . ?
C17 C18 H18A 119.6 . . ?
C18 C19 C20 120.9(8) . . ?
C18 C19 H19A 119.6 . . ?
C20 C19 H19A 119.6 . . ?
C21 C20 C19 119.1(9) . . ?
C21 C20 H20A 120.4 . . ?
C19 C20 H20A 120.4 . . ?
C20 C21 C22 119.7(9) . . ?
C20 C21 H21A 120.2 . . ?
C22 C21 H21A 120.2 . . ?
C17 C22 C21 121.1(8) . . ?
C17 C22 S2 111.4(6) . . ?
C21 C22 S2 127.5(7) . . ?

loop_
_geom_bond_atom_site_label_1
_geom_bond_atom_site_label_2
_geom_bond_distance
_geom_bond_site_symmetry_2
_geom_bond_publ_flag
S1 C8 1.734(7) . ?
S1 C1 1.746(6) . ?
S2 C15 1.745(7) . ?
S2 C22 1.747(7) . ?
S3 C16 1.716(8) . ?
S3 C14 1.760(9) . ?
S4 C2 1.731(7) . ?
S4 C10 1.769(8) . ?
B1 C1 1.533(10) . ?
B1 C9 1.536(10) . ?
B1 C15 1.554(11) . ?
C1 C2 1.377(10) . ?
C2 C3 1.436(10) . ?
C3 C8 1.388(10) . ?
C3 C4 1.409(10) . ?
C4 C5 1.374(11) . ?
C4 H4A 0.9300 . ?
C5 C6 1.395(12) . ?
C5 H5A 0.9300 . ?
C6 C7 1.381(11) . ?
C6 H6A 0.9300 . ?
C7 C8 1.400(10) . ?
C7 H7A 0.9300 . ?
C9 C10 1.415(11) . ?
C9 C14 1.422(10) . ?
C10 C11 1.380(11) . ?
C11 C12 1.405(14) . ?
C11 H11A 0.9300 . ?
C12 C13 1.374(14) . ?
C12 H12A 0.9300 . ?
C13 C14 1.384(11) . ?
C13 H13A 0.9300 . ?
C15 C16 1.379(9) . ?
C16 C17 1.434(11) . ?
C17 C22 1.384(11) . ?
C17 C18 1.420(11) . ?
C18 C19 1.330(14) . ?
C18 H18A 0.9300 . ?
C19 C20 1.425(16) . ?
C19 H19A 0.9300 . ?
C20 C21 1.377(13) . ?
C20 H20A 0.9300 . ?
C21 C22 1.391(12) . ?
C21 H21A 0.9300 . ?
